data_4114727
loop_
_publ_author_name
'Christopher P. McArdle'
'Steve Van'
'Michael C. Jennings'
'Richard J. Puddephatt'

_publ_section_title
;
 Gold(I) Macrocycles and Topologically Chiral [2]Catenanes
;
_journal_name_full 'Journal of the American Chemical Society'
_journal_page_first 3959
_journal_page_last 3965
_journal_paper_doi 10.1021/ja012006+
_journal_volume 124
_journal_year 2002
_chemical_formula_sum 'C56.5 H53 Au2 Br Cl3 O2.5 P2'
_chemical_formula_weight 1414.12
_chemical_name_systematic
; 
 ? 
;
_space_group_IT_number 2
_symmetry_cell_setting triclinic
_symmetry_space_group_name_Hall '-P 1'
_symmetry_space_group_name_H-M 'P -1'
_atom_sites_solution_hydrogens geom
_atom_sites_solution_primary direct
_atom_sites_solution_secondary difmap
_audit_creation_method SHELXL-97
_cell_angle_alpha 104.052(2)
_cell_angle_beta 93.098(2)
_cell_angle_gamma 102.873(2)
_cell_formula_units_Z 4
_cell_length_a 11.2137(3)
_cell_length_b 20.7128(7)
_cell_length_c 24.6213(7)
_cell_measurement_temperature 150(2)
_cell_volume 5372.7(3)
_computing_cell_refinement 'Nonius DENZO'
_computing_data_collection 'Nonius COLLECT'
_computing_data_reduction 'Nonius DENZO'
_computing_molecular_graphics 'Bruker SHELXTL'
_computing_publication_material 'Bruker SHELXTL'
_computing_structure_refinement 'SHELXL-97 (Sheldrick, 1997)'
_computing_structure_solution 'SHELXS-97 (Sheldrick, 1990)'
_diffrn_ambient_temperature 150(2)
_diffrn_measured_fraction_theta_full 0.936
_diffrn_measured_fraction_theta_max 0.936
_diffrn_measurement_device_type 'Nonius Kappa-CCD'
_diffrn_measurement_method 'phi/omega scans'
_diffrn_radiation_monochromator graphite
_diffrn_radiation_source 'fine-focus sealed tube'
_diffrn_radiation_type MoK\a
_diffrn_radiation_wavelength 0.71073
_diffrn_reflns_av_R_equivalents 0.090
_diffrn_reflns_av_sigmaI/netI 0.1334
_diffrn_reflns_limit_h_max 14
_diffrn_reflns_limit_h_min -14
_diffrn_reflns_limit_k_max 26
_diffrn_reflns_limit_k_min -23
_diffrn_reflns_limit_l_max 31
_diffrn_reflns_limit_l_min -31
_diffrn_reflns_number 52288
_diffrn_reflns_theta_full 27.50
_diffrn_reflns_theta_max 27.50
_diffrn_reflns_theta_min 2.58
_exptl_absorpt_coefficient_mu 6.449
_exptl_absorpt_correction_T_max 0.6434
_exptl_absorpt_correction_T_min 0.2479
_exptl_absorpt_correction_type integration
_exptl_crystal_colour colourless
_exptl_crystal_density_diffrn 1.748
_exptl_crystal_description 'flat needle'
_exptl_crystal_F_000 2744
_exptl_crystal_size_max 0.30
_exptl_crystal_size_mid 0.24
_exptl_crystal_size_min 0.08
_refine_diff_density_max 1.472
_refine_diff_density_min -2.005
_refine_diff_density_rms 0.187
_refine_ls_extinction_method none
_refine_ls_goodness_of_fit_ref 0.946
_refine_ls_hydrogen_treatment mixed
_refine_ls_matrix_type full
_refine_ls_number_parameters 1108
_refine_ls_number_reflns 23138
_refine_ls_number_restraints 41
_refine_ls_restrained_S_all 0.957
_refine_ls_R_factor_all 0.1119
_refine_ls_R_factor_gt 0.0569
_refine_ls_shift/su_max 1.110
_refine_ls_shift/su_mean 0.023
_refine_ls_structure_factor_coef Fsqd
_refine_ls_weighting_details 'calc w=1/[\s^2^(Fo^2^)+(0.0639P)^2^+0.0000P] where P=(Fo^2^+2Fc^2^)/3'
_refine_ls_weighting_scheme calc
_refine_ls_wR_factor_gt 0.1318
_refine_ls_wR_factor_ref 0.1479
_reflns_number_gt 13265
_reflns_number_total 23138
_reflns_threshold_expression >2sigma(I)
_cod_data_source_file ja0120062B_3.cif
_cod_data_source_block complex5b
_cod_original_formula_sum 'C56.50 H53 Au2 Br Cl3 O2.50 P2'
_cod_database_code 4114727

loop_
_symmetry_equiv_pos_as_xyz
'x, y, z'
'-x, -y, -z'

loop_
_atom_site_label
_atom_site_type_symbol
_atom_site_fract_x
_atom_site_fract_y
_atom_site_fract_z
_atom_site_U_iso_or_equiv
_atom_site_adp_type
_atom_site_occupancy
_atom_site_symmetry_multiplicity
_atom_site_calc_flag
_atom_site_refinement_flags
_atom_site_disorder_assembly
_atom_site_disorder_group
Au1 Au 0.54326(3) 0.719065(19) 0.623185(15) 0.03500(10) Uani 1 1 d . . .
Au2 Au 0.08423(3) 0.62497(2) 0.638859(16) 0.03763(10) Uani 1 1 d . . .
Au3 Au 0.30138(3) 0.83470(2) 0.886553(15) 0.03881(11) Uani 1 1 d . . .
Au4 Au 0.68098(3) 0.81938(2) 0.755436(15) 0.03881(11) Uani 1 1 d . . .
P1 P 0.4303(2) 0.78008(13) 0.58597(10) 0.0338(5) Uani 1 1 d . . .
P2 P 0.1956(2) 0.55008(13) 0.65261(10) 0.0334(5) Uani 1 1 d . . .
P3 P 0.3543(2) 0.91816(13) 0.84098(10) 0.0354(6) Uani 1 1 d . . .
P4 P 0.6630(2) 0.74817(13) 0.81316(10) 0.0339(6) Uani 1 1 d . . .
C1 C 0.3665(8) 0.8330(5) 0.6407(3) 0.034(2) Uani 1 1 d . . .
H1A H 0.4333 0.8716 0.6632 0.041 Uiso 1 1 calc R . .
H1B H 0.3062 0.8525 0.6232 0.041 Uiso 1 1 calc R . .
C2 C 0.3022(8) 0.7916(5) 0.6800(4) 0.038(2) Uani 1 1 d . . .
H2A H 0.2268 0.7587 0.6586 0.046 Uiso 1 1 calc R . .
H2B H 0.3576 0.7647 0.6910 0.046 Uiso 1 1 calc R . .
C3 C 0.2670(8) 0.8342(5) 0.7330(4) 0.038(2) Uani 1 1 d . . .
H3A H 0.2276 0.8037 0.7557 0.046 Uiso 1 1 calc R . .
H3B H 0.2068 0.8589 0.7228 0.046 Uiso 1 1 calc R . .
C4 C 0.3818(8) 0.8864(5) 0.7682(3) 0.038(2) Uani 1 1 d . . .
H4A H 0.4047 0.9255 0.7512 0.045 Uiso 1 1 calc R . .
H4B H 0.4516 0.8643 0.7675 0.045 Uiso 1 1 calc R . .
C5 C 0.3339(7) 0.5925(5) 0.7010(3) 0.034(2) Uani 1 1 d . . .
H5A H 0.3768 0.5577 0.7076 0.041 Uiso 1 1 calc R . .
H5B H 0.3898 0.6241 0.6839 0.041 Uiso 1 1 calc R . .
C6 C 0.3049(7) 0.6333(5) 0.7579(3) 0.038(2) Uani 1 1 d . . .
H6A H 0.2312 0.6506 0.7516 0.046 Uiso 1 1 calc R . .
H6B H 0.2859 0.6024 0.7830 0.046 Uiso 1 1 calc R . .
C7 C 0.4127(7) 0.6935(5) 0.7864(4) 0.037(2) Uani 1 1 d . . .
H7A H 0.4222 0.7278 0.7641 0.044 Uiso 1 1 calc R . .
H7B H 0.3933 0.7155 0.8242 0.044 Uiso 1 1 calc R . .
C8 C 0.5341(7) 0.6736(5) 0.7929(3) 0.035(2) Uani 1 1 d . . .
H8A H 0.5458 0.6433 0.7568 0.042 Uiso 1 1 calc R . .
H8B H 0.5315 0.6476 0.8219 0.042 Uiso 1 1 calc R . .
C1A C 0.3062(5) 0.7228(3) 0.5338(2) 0.038(2) Uani 1 1 d G . .
C1B C 0.1897(6) 0.7350(3) 0.5292(3) 0.052(3) Uani 1 1 d G . .
H1BA H 0.1705 0.7718 0.5558 0.063 Uiso 1 1 calc R . .
C1C C 0.1012(5) 0.6934(4) 0.4857(3) 0.064(4) Uani 1 1 d G . .
H1CA H 0.0215 0.7018 0.4825 0.077 Uiso 1 1 calc R . .
C1D C 0.1293(7) 0.6396(4) 0.4467(3) 0.078(4) Uani 1 1 d G . .
H1DA H 0.0688 0.6111 0.4170 0.094 Uiso 1 1 calc R . .
C1E C 0.2458(8) 0.6273(3) 0.4514(3) 0.085(4) Uani 1 1 d G . .
H1EA H 0.2650 0.5905 0.4248 0.102 Uiso 1 1 calc R . .
C1F C 0.3343(6) 0.6689(4) 0.4949(3) 0.065(3) Uani 1 1 d G . .
H1FA H 0.4140 0.6605 0.4981 0.077 Uiso 1 1 calc R . .
C1G C 0.5090(5) 0.8394(3) 0.5483(2) 0.037(2) Uani 1 1 d G . .
C1H C 0.4417(4) 0.8660(3) 0.5139(3) 0.045(2) Uani 1 1 d G . .
H1HA H 0.3545 0.8507 0.5079 0.054 Uiso 1 1 calc R . .
C1I C 0.5019(6) 0.9149(4) 0.4883(3) 0.059(3) Uani 1 1 d G . .
H1IA H 0.4559 0.9331 0.4648 0.071 Uiso 1 1 calc R . .
C1J C 0.6296(6) 0.9373(3) 0.4971(3) 0.055(3) Uani 1 1 d G . .
H1JA H 0.6708 0.9707 0.4796 0.066 Uiso 1 1 calc R . .
C1K C 0.6969(4) 0.9107(4) 0.5314(3) 0.057(3) Uani 1 1 d G . .
H1KA H 0.7842 0.9260 0.5374 0.069 Uiso 1 1 calc R . .
C1L C 0.6367(5) 0.8617(3) 0.5570(3) 0.043(2) Uani 1 1 d G . .
H1LA H 0.6827 0.8436 0.5805 0.051 Uiso 1 1 calc R . .
C2A C 0.1130(5) 0.4839(3) 0.6829(3) 0.034(2) Uani 1 1 d G . .
C2B C 0.0136(6) 0.4947(3) 0.7122(3) 0.053(3) Uani 1 1 d G . .
H2BA H -0.0118 0.5362 0.7156 0.064 Uiso 1 1 calc R . .
C2C C -0.0485(6) 0.4449(4) 0.7365(3) 0.083(5) Uani 1 1 d G . .
H2CA H -0.1164 0.4523 0.7565 0.100 Uiso 1 1 calc R . .
C2D C -0.0112(7) 0.3842(4) 0.7314(3) 0.072(4) Uani 1 1 d G . .
H2DA H -0.0537 0.3502 0.7480 0.086 Uiso 1 1 calc R . .
C2E C 0.0881(7) 0.3734(3) 0.7021(3) 0.065(3) Uani 1 1 d G . .
H2EA H 0.1136 0.3320 0.6987 0.078 Uiso 1 1 calc R . .
C2F C 0.1502(5) 0.4232(3) 0.6778(3) 0.045(3) Uani 1 1 d G . .
H2FA H 0.2182 0.4158 0.6578 0.054 Uiso 1 1 calc R . .
C2G C 0.2465(6) 0.5049(3) 0.5892(2) 0.039(2) Uani 1 1 d G . .
C2H C 0.3673(5) 0.4992(3) 0.5861(2) 0.048(3) Uani 1 1 d G . .
H2HA H 0.4276 0.5212 0.6177 0.057 Uiso 1 1 calc R . .
C2I C 0.3998(6) 0.4614(4) 0.5368(3) 0.066(3) Uani 1 1 d G . .
H2IA H 0.4823 0.4575 0.5347 0.079 Uiso 1 1 calc R . .
C2J C 0.3116(9) 0.4293(3) 0.4906(2) 0.083(4) Uani 1 1 d G . .
H2JA H 0.3338 0.4034 0.4570 0.100 Uiso 1 1 calc R . .
C2K C 0.1908(7) 0.4350(4) 0.4937(2) 0.072(4) Uani 1 1 d G . .
H2KA H 0.1305 0.4130 0.4622 0.086 Uiso 1 1 calc R . .
C2L C 0.1583(5) 0.4728(4) 0.5430(3) 0.056(3) Uani 1 1 d G . .
H2LA H 0.0757 0.4767 0.5451 0.067 Uiso 1 1 calc R . .
C3A C 0.4936(5) 0.9821(3) 0.8738(2) 0.034(2) Uani 1 1 d G . .
C3B C 0.5954(6) 0.9970(3) 0.8451(2) 0.053(3) Uani 1 1 d G . .
H3BA H 0.5932 0.9735 0.8066 0.064 Uiso 1 1 calc R . .
C3C C 0.7004(5) 1.0463(4) 0.8727(3) 0.062(3) Uani 1 1 d G . .
H3CA H 0.7700 1.0564 0.8530 0.074 Uiso 1 1 calc R . .
C3D C 0.7037(6) 1.0807(3) 0.9289(3) 0.071(4) Uani 1 1 d G . .
H3DA H 0.7755 1.1143 0.9478 0.086 Uiso 1 1 calc R . .
C3E C 0.6020(7) 1.0658(3) 0.9576(2) 0.068(4) Uani 1 1 d G . .
H3EA H 0.6042 1.0893 0.9961 0.082 Uiso 1 1 calc R . .
C3F C 0.4969(6) 1.0165(3) 0.9300(2) 0.047(3) Uani 1 1 d G . .
H3FA H 0.4274 1.0063 0.9496 0.056 Uiso 1 1 calc R . .
C3G C 0.2349(5) 0.9650(3) 0.8369(3) 0.042(2) Uani 1 1 d G . .
C3H C 0.1120(6) 0.9295(3) 0.8302(3) 0.056(3) Uani 1 1 d G . .
H3HA H 0.0911 0.8823 0.8297 0.068 Uiso 1 1 calc R . .
C3I C 0.0196(4) 0.9631(4) 0.8242(3) 0.084(5) Uani 1 1 d G . .
H3IA H -0.0644 0.9388 0.8196 0.101 Uiso 1 1 calc R . .
C3J C 0.0501(6) 1.0322(4) 0.8250(3) 0.077(4) Uani 1 1 d G . .
H3JA H -0.0130 1.0551 0.8209 0.092 Uiso 1 1 calc R . .
C3K C 0.1730(8) 1.0677(3) 0.8317(3) 0.065(3) Uani 1 1 d G . .
H3KA H 0.1939 1.1149 0.8322 0.078 Uiso 1 1 calc R . .
C3L C 0.2654(5) 1.0341(3) 0.8377(3) 0.052(3) Uani 1 1 d G . .
H3LA H 0.3494 1.0584 0.8422 0.062 Uiso 1 1 calc R . .
C4A C 0.7976(4) 0.7141(3) 0.8183(2) 0.032(2) Uani 1 1 d G . .
C4B C 0.8830(5) 0.7215(3) 0.7800(2) 0.040(2) Uani 1 1 d G . .
H4BA H 0.8707 0.7443 0.7518 0.048 Uiso 1 1 calc R . .
C4C C 0.9866(5) 0.6955(4) 0.7830(2) 0.044(2) Uani 1 1 d G . .
H4CA H 1.0450 0.7005 0.7568 0.053 Uiso 1 1 calc R . .
C4D C 1.0047(5) 0.6621(4) 0.8242(3) 0.057(3) Uani 1 1 d G . .
H4DA H 1.0755 0.6444 0.8263 0.068 Uiso 1 1 calc R . .
C4E C 0.9193(6) 0.6548(4) 0.8625(3) 0.056(3) Uani 1 1 d G . .
H4EA H 0.9317 0.6320 0.8908 0.067 Uiso 1 1 calc R . .
C4F C 0.8158(5) 0.6808(4) 0.8596(2) 0.049(3) Uani 1 1 d G . .
H4FA H 0.7574 0.6758 0.8857 0.058 Uiso 1 1 calc R . .
C4G C 0.6483(6) 0.7912(3) 0.88563(19) 0.039(2) Uani 1 1 d G . .
C4H C 0.7038(6) 0.8608(3) 0.9059(3) 0.051(3) Uani 1 1 d G . .
H4HA H 0.7424 0.8858 0.8813 0.061 Uiso 1 1 calc R . .
C4I C 0.7028(7) 0.8939(3) 0.9621(3) 0.069(4) Uani 1 1 d G . .
H4IA H 0.7407 0.9415 0.9759 0.083 Uiso 1 1 calc R . .
C4J C 0.6462(7) 0.8574(4) 0.9981(2) 0.069(4) Uani 1 1 d G . .
H4JA H 0.6455 0.8800 1.0366 0.083 Uiso 1 1 calc R . .
C4K C 0.5908(7) 0.7878(4) 0.9779(2) 0.070(4) Uani 1 1 d G . .
H4KA H 0.5522 0.7629 1.0025 0.084 Uiso 1 1 calc R . .
C4L C 0.5918(6) 0.7547(3) 0.9216(3) 0.053(3) Uani 1 1 d G . .
H4LA H 0.5539 0.7071 0.9078 0.064 Uiso 1 1 calc R . .
C11 C 0.6330(8) 0.6562(5) 0.6503(4) 0.036(2) Uani 1 1 d . . .
C12 C 0.6860(8) 0.6155(5) 0.6576(4) 0.038(2) Uani 1 1 d . . .
C13 C 0.7584(8) 0.5655(5) 0.6600(4) 0.045(3) Uani 1 1 d . . .
H13A H 0.8148 0.5650 0.6304 0.053 Uiso 1 1 calc R . .
H13B H 0.8091 0.5796 0.6970 0.053 Uiso 1 1 calc R . .
O14 O 0.6821(6) 0.4978(4) 0.6521(3) 0.0501(18) Uani 1 1 d . . .
C15 C 0.6164(9) 0.4849(5) 0.6957(5) 0.047(3) Uani 1 1 d . . .
C16 C 0.6396(10) 0.5242(6) 0.7490(5) 0.057(3) Uani 1 1 d . . .
H16A H 0.7049 0.5645 0.7597 0.068 Uiso 1 1 calc R . .
C17 C 0.5229(11) 0.4262(7) 0.6797(6) 0.077(4) Uani 1 1 d . . .
H17A H 0.5091 0.3989 0.6418 0.093 Uiso 1 1 calc R . .
C18 C 0.5618(11) 0.5030(6) 0.7891(5) 0.063(3) Uani 1 1 d . . .
H18A H 0.5767 0.5300 0.8271 0.075 Uiso 1 1 calc R . .
C19 C 0.4507(11) 0.4076(7) 0.7183(6) 0.076(4) Uani 1 1 d . . .
H19A H 0.3861 0.3671 0.7065 0.091 Uiso 1 1 calc R . .
C20 C 0.4668(11) 0.4452(7) 0.7745(6) 0.069(4) Uani 1 1 d . . .
C21 C -0.0101(8) 0.6942(5) 0.6278(4) 0.041(2) Uani 1 1 d . . .
C22 C -0.0666(8) 0.7324(5) 0.6179(4) 0.038(2) Uani 1 1 d . . .
C23 C -0.1431(8) 0.7741(5) 0.6016(4) 0.039(2) Uani 1 1 d . . .
H23A H -0.2202 0.7434 0.5797 0.046 Uiso 1 1 calc R . .
H23B H -0.1655 0.8027 0.6361 0.046 Uiso 1 1 calc R . .
O24 O -0.0854(5) 0.8181(3) 0.5686(2) 0.0384(15) Uani 1 1 d . . .
C25 C -0.0035(7) 0.8779(5) 0.5958(4) 0.035(2) Uani 1 1 d . . .
C26 C 0.0415(9) 0.9223(5) 0.5629(4) 0.047(3) Uani 1 1 d . . .
H26A H 0.0176 0.9087 0.5234 0.056 Uiso 1 1 calc R . .
C27 C 0.0336(8) 0.8982(5) 0.6532(4) 0.044(2) Uani 1 1 d . . .
H27A H 0.0042 0.8690 0.6765 0.053 Uiso 1 1 calc R . .
C28 C 0.1198(8) 0.9853(5) 0.5872(4) 0.042(2) Uani 1 1 d . . .
H28A H 0.1463 1.0151 0.5640 0.051 Uiso 1 1 calc R . .
C29 C 0.1154(8) 0.9626(5) 0.6767(4) 0.038(2) Uani 1 1 d . . .
H29A H 0.1398 0.9764 0.7162 0.046 Uiso 1 1 calc R . .
C30 C 0.1620(8) 1.0071(5) 0.6444(4) 0.038(2) Uani 1 1 d . . .
C31 C 0.2585(8) 0.7625(5) 0.9287(4) 0.043(2) Uani 1 1 d . . .
C32 C 0.2393(9) 0.7198(6) 0.9549(4) 0.048(3) Uani 1 1 d . . .
C33 C 0.2162(11) 0.6712(6) 0.9881(5) 0.066(3) Uani 1 1 d . . .
H33A H 0.1423 0.6343 0.9700 0.079 Uiso 1 1 calc R . .
H33B H 0.1982 0.6944 1.0258 0.079 Uiso 1 1 calc R . .
O34 O 0.3188(8) 0.6406(4) 0.9948(3) 0.069(2) Uani 1 1 d . . .
C35 C 0.3353(11) 0.5915(6) 0.9501(5) 0.060(3) Uani 1 1 d . . .
C36 C 0.2560(11) 0.5663(7) 0.8995(5) 0.065(3) Uani 1 1 d . . .
H36A H 0.1898 0.5864 0.8935 0.078 Uiso 1 1 calc R . .
C37 C 0.4310(11) 0.5598(8) 0.9561(7) 0.083(5) Uani 1 1 d . . .
H37A H 0.4861 0.5752 0.9899 0.100 Uiso 1 1 calc R . .
C38 C 0.2757(12) 0.5104(7) 0.8572(5) 0.069(4) Uani 1 1 d . . .
H38A H 0.2219 0.4945 0.8230 0.083 Uiso 1 1 calc R . .
C39 C 0.4472(13) 0.5041(8) 0.9116(7) 0.087(4) Uani 1 1 d . . .
H39A H 0.5149 0.4845 0.9161 0.105 Uiso 1 1 calc R . .
C40 C 0.3680(12) 0.4784(7) 0.8632(6) 0.065(3) Uani 1 1 d . . .
C41 C 0.7138(9) 0.8926(5) 0.7151(4) 0.044(2) Uani 1 1 d . . .
C42 C 0.7501(8) 0.9431(6) 0.6997(4) 0.046(3) Uani 1 1 d . . .
C43 C 0.7952(9) 1.0087(6) 0.6847(5) 0.055(3) Uani 1 1 d . . .
H43A H 0.8863 1.0220 0.6911 0.066 Uiso 1 1 calc R . .
H43B H 0.7705 1.0020 0.6441 0.066 Uiso 1 1 calc R . .
O44 O 0.7479(6) 1.0631(4) 0.7169(3) 0.0551(19) Uani 1 1 d . . .
C45 C 0.6242(9) 1.0579(5) 0.7041(4) 0.040(2) Uani 1 1 d . . .
C46 C 0.5496(8) 1.0131(5) 0.6582(4) 0.039(2) Uani 1 1 d . . .
H46A H 0.5795 0.9793 0.6331 0.047 Uiso 1 1 calc R . .
C47 C 0.5781(10) 1.1038(5) 0.7429(4) 0.050(3) Uani 1 1 d . . .
H47A H 0.6299 1.1335 0.7753 0.060 Uiso 1 1 calc R . .
C48 C 0.4270(8) 1.0187(5) 0.6492(4) 0.039(2) Uani 1 1 d . . .
H48A H 0.3761 0.9897 0.6164 0.047 Uiso 1 1 calc R . .
C49 C 0.4560(8) 1.1062(6) 0.7346(4) 0.047(3) Uani 1 1 d . . .
H49A H 0.4238 1.1366 0.7619 0.057 Uiso 1 1 calc R . .
C50 C 0.3794(8) 1.0640(5) 0.6858(4) 0.037(2) Uani 1 1 d . . .
C51 C 0.3921(12) 0.4214(6) 0.8180(6) 0.071(4) Uani 1 1 d . . .
H51A H 0.3092 0.3970 0.7970 0.085 Uiso 1 1 calc R . .
C52 C 0.4362(12) 0.3677(8) 0.8384(6) 0.079(4) Uani 1 1 d . . .
C53 C 0.5552(13) 0.3611(9) 0.8332(7) 0.105(6) Uani 1 1 d . . .
H53A H 0.6106 0.3930 0.8188 0.126 Uiso 1 1 calc R . .
C54 C 0.5977(13) 0.3057(9) 0.8495(8) 0.124(7) Uani 1 1 d . . .
H54A H 0.6773 0.2984 0.8438 0.149 Uiso 1 1 calc R . .
C55 C 0.5130(13) 0.2645(7) 0.8740(5) 0.068(4) Uani 1 1 d . . .
C56 C 0.3953(15) 0.2695(9) 0.8784(7) 0.107(6) Uani 1 1 d . . .
H56A H 0.3407 0.2401 0.8952 0.129 Uiso 1 1 calc R . .
C57 C 0.3563(13) 0.3199(8) 0.8572(7) 0.101(6) Uani 1 1 d . . .
H57A H 0.2718 0.3206 0.8559 0.121 Uiso 1 1 calc R . .
Br58 Br 0.56684(14) 0.19283(7) 0.89483(5) 0.0745(4) Uani 1 1 d . . .
C61 C 0.2524(8) 1.0745(5) 0.6728(4) 0.045(2) Uani 1 1 d . . .
H61A H 0.2235 1.0908 0.7102 0.054 Uiso 1 1 calc R . .
C62 C 0.2556(10) 1.1301(5) 0.6447(4) 0.050(3) Uani 1 1 d . . .
C63 C 0.3655(10) 1.1673(6) 0.6316(5) 0.064(3) Uani 1 1 d . . .
H63A H 0.4412 1.1575 0.6417 0.077 Uiso 1 1 calc R . .
C64 C 0.3653(10) 1.2203(7) 0.6030(5) 0.063(3) Uani 1 1 d . . .
H64A H 0.4403 1.2455 0.5943 0.075 Uiso 1 1 calc R . .
C65 C 0.2585(11) 1.2337(6) 0.5889(5) 0.058(3) Uani 1 1 d . . .
C66 C 0.1468(9) 1.2000(6) 0.5982(5) 0.063(3) Uani 1 1 d . . .
H66A H 0.0726 1.2095 0.5856 0.076 Uiso 1 1 calc R . .
C67 C 0.1479(10) 1.1478(7) 0.6292(5) 0.071(4) Uani 1 1 d . . .
H67A H 0.0722 1.1250 0.6391 0.086 Uiso 1 1 calc R . .
Br68 Br 0.26361(12) 1.30489(7) 0.55321(5) 0.0690(3) Uani 1 1 d . . .
C100 C 1.0153(14) 1.1709(7) 1.0267(6) 0.141(8) Uani 1 1 d D . .
H10A H 0.9563 1.1976 1.0425 0.169 Uiso 1 1 calc R . .
H10B H 1.0949 1.1912 1.0508 0.169 Uiso 1 1 calc R . .
Cl11 Cl 1.0346(5) 1.1805(6) 0.9635(4) 0.266(6) Uani 1 1 d D . .
Cl12 Cl 0.9624(4) 1.0872(3) 1.0314(3) 0.154(2) Uani 1 1 d D . .
C200 C 0.757(3) 1.2305(12) 0.6220(7) 0.243(18) Uani 1 1 d D . .
H20A H 0.6935 1.2242 0.5902 0.291 Uiso 1 1 calc R . .
H20B H 0.8260 1.2684 0.6198 0.291 Uiso 1 1 calc R . .
Cl21 Cl 0.6929(9) 1.2581(8) 0.6843(6) 0.417(11) Uani 1 1 d D . .
Cl22 Cl 0.8091(6) 1.1582(8) 0.6106(6) 0.434(12) Uani 1 1 d D . .
C301 C 0.819(3) 0.6561(12) 1.0112(12) 0.293(17) Uani 1 1 d DU . .
H30A H 0.7372 0.6628 1.0201 0.439 Uiso 1 1 calc R . .
H30B H 0.8368 0.6689 0.9762 0.439 Uiso 1 1 calc R . .
H30C H 0.8811 0.6850 1.0420 0.439 Uiso 1 1 calc R . .
C302 C 0.819(2) 0.5828(10) 1.0043(9) 0.150(8) Uani 1 1 d DU . .
H30D H 0.8600 0.5797 1.0399 0.180 Uiso 1 1 calc R . .
H30E H 0.7324 0.5569 1.0008 0.180 Uiso 1 1 calc R . .
O303 O 0.8711(14) 0.5494(7) 0.9623(6) 0.164(6) Uani 1 1 d DU . .
C304 C 0.840(2) 0.4777(9) 0.9394(9) 0.196(10) Uani 1 1 d DU . .
H30F H 0.7503 0.4611 0.9284 0.235 Uiso 1 1 calc R . .
H30G H 0.8634 0.4550 0.9681 0.235 Uiso 1 1 calc R . .
C305 C 0.9079(13) 0.4595(8) 0.8880(6) 0.102(5) Uani 1 1 d DU . .
H30H H 0.9423 0.5011 0.8763 0.153 Uiso 1 1 calc R . .
H30I H 0.8503 0.4265 0.8572 0.153 Uiso 1 1 calc R . .
H30J H 0.9747 0.4393 0.8975 0.153 Uiso 1 1 calc R . .
C300 C 0.905(4) 1.1976(11) 0.8262(13) 0.159(18) Uiso 0.50 1 d PD A 1
H30A H 0.8157 1.1781 0.8158 0.191 Uiso 0.50 1 calc PR A 1
H30B H 0.9336 1.1773 0.8556 0.191 Uiso 0.50 1 calc PR A 1
Cl31 Cl 0.9789(8) 1.1807(4) 0.7709(3) 0.091(2) Uiso 0.50 1 d PD A 1
Cl32 Cl 0.9333(9) 1.2766(5) 0.8485(4) 0.125(3) Uiso 0.50 1 d PD A 1
C400 C 0.941(2) 1.2177(13) 0.7988(12) 0.119(11) Uiso 0.50 1 d PD B 2
H30A H 0.8718 1.2250 0.7759 0.143 Uiso 0.50 1 calc PR B 2
H30B H 0.9099 1.1850 0.8211 0.143 Uiso 0.50 1 calc PR B 2
Cl41 Cl 1.0585(9) 1.1990(5) 0.7613(4) 0.107(3) Uiso 0.50 1 d PD B 2
Cl42 Cl 1.0404(14) 1.2926(7) 0.8375(6) 0.201(5) Uiso 0.50 1 d PD B 2

loop_
_atom_site_aniso_label
_atom_site_aniso_U_11
_atom_site_aniso_U_22
_atom_site_aniso_U_33
_atom_site_aniso_U_23
_atom_site_aniso_U_13
_atom_site_aniso_U_12
Au1 0.03731(19) 0.0355(2) 0.0362(2) 0.01356(17) 0.00650(16) 0.01207(17)
Au2 0.03423(19) 0.0351(2) 0.0429(2) 0.01217(18) -0.00298(16) 0.00650(16)
Au3 0.0482(2) 0.0380(2) 0.0290(2) 0.00540(17) 0.00390(16) 0.01181(18)
Au4 0.03656(19) 0.0438(2) 0.0392(2) 0.01278(19) 0.00480(16) 0.01374(18)
P1 0.0389(13) 0.0356(15) 0.0304(13) 0.0103(11) 0.0056(10) 0.0141(11)
P2 0.0317(12) 0.0295(14) 0.0368(13) 0.0079(11) -0.0020(10) 0.0048(10)
P3 0.0376(13) 0.0379(15) 0.0297(13) 0.0039(11) 0.0016(10) 0.0131(11)
P4 0.0319(12) 0.0399(15) 0.0284(12) 0.0051(11) 0.0007(10) 0.0106(11)
C1 0.037(5) 0.039(6) 0.026(5) 0.005(4) 0.003(4) 0.013(4)
C2 0.039(5) 0.037(6) 0.036(5) 0.014(5) 0.005(4) 0.001(4)
C3 0.038(5) 0.040(6) 0.033(5) 0.007(5) 0.008(4) 0.002(5)
C4 0.043(5) 0.043(6) 0.026(5) 0.000(4) 0.010(4) 0.016(5)
C5 0.031(5) 0.035(6) 0.030(5) 0.006(4) -0.003(4) -0.001(4)
C6 0.030(5) 0.062(7) 0.022(5) 0.008(5) -0.001(4) 0.013(5)
C7 0.030(5) 0.044(6) 0.027(5) -0.007(4) -0.003(4) 0.006(4)
C8 0.040(5) 0.049(6) 0.012(4) 0.000(4) -0.004(4) 0.014(5)
C1A 0.034(5) 0.041(6) 0.029(5) 0.004(5) 0.003(4) -0.001(4)
C1B 0.047(6) 0.066(8) 0.032(6) 0.006(5) 0.002(5) -0.002(6)
C1C 0.042(6) 0.096(11) 0.048(7) 0.025(7) -0.002(5) -0.001(7)
C1D 0.079(9) 0.084(11) 0.044(7) 0.003(7) -0.002(7) -0.020(8)
C1E 0.104(11) 0.058(9) 0.064(9) -0.007(7) 0.007(8) -0.013(8)
C1F 0.080(8) 0.043(7) 0.062(8) -0.006(6) 0.008(7) 0.020(7)
C1G 0.051(6) 0.031(6) 0.032(5) 0.011(4) 0.000(4) 0.016(5)
C1H 0.053(6) 0.043(7) 0.044(6) 0.018(5) 0.008(5) 0.014(5)
C1I 0.069(7) 0.068(9) 0.058(7) 0.038(7) 0.011(6) 0.028(7)
C1J 0.062(7) 0.062(8) 0.052(7) 0.033(6) 0.021(6) 0.013(6)
C1K 0.050(6) 0.053(8) 0.073(8) 0.015(6) 0.012(6) 0.022(6)
C1L 0.050(6) 0.045(6) 0.046(6) 0.022(5) 0.021(5) 0.022(5)
C2A 0.031(5) 0.026(5) 0.037(5) 0.002(4) -0.006(4) -0.001(4)
C2B 0.040(6) 0.055(8) 0.069(8) 0.021(6) 0.008(5) 0.015(5)
C2C 0.065(8) 0.095(11) 0.126(12) 0.077(10) 0.054(8) 0.031(8)
C2D 0.079(9) 0.065(9) 0.076(9) 0.035(8) 0.012(7) 0.011(7)
C2E 0.069(8) 0.048(8) 0.081(9) 0.036(7) 0.001(7) 0.003(6)
C2F 0.031(5) 0.041(6) 0.060(7) 0.014(5) -0.001(5) 0.008(5)
C2G 0.051(6) 0.039(6) 0.019(4) 0.004(4) 0.002(4) 0.001(5)
C2H 0.054(6) 0.055(7) 0.030(5) 0.009(5) 0.009(5) 0.007(5)
C2I 0.092(9) 0.027(6) 0.078(9) 0.008(6) 0.037(7) 0.013(6)
C2J 0.143(13) 0.051(8) 0.034(7) -0.015(6) 0.025(8) 0.003(9)
C2K 0.101(10) 0.050(8) 0.034(6) -0.003(6) -0.013(6) -0.024(7)
C2L 0.055(6) 0.058(8) 0.041(6) 0.004(6) -0.004(5) -0.004(6)
C3A 0.047(5) 0.034(6) 0.023(5) 0.003(4) 0.000(4) 0.018(5)
C3B 0.039(5) 0.056(8) 0.060(7) 0.007(6) 0.006(5) 0.010(5)
C3C 0.052(7) 0.042(7) 0.079(9) -0.001(6) -0.001(6) 0.006(6)
C3D 0.072(8) 0.024(6) 0.103(11) 0.020(7) -0.043(8) -0.010(6)
C3E 0.071(8) 0.059(8) 0.061(8) 0.016(7) -0.033(7) -0.004(7)
C3F 0.063(6) 0.035(6) 0.033(5) -0.006(5) -0.009(5) 0.012(5)
C3G 0.043(5) 0.043(6) 0.043(6) 0.008(5) 0.005(5) 0.018(5)
C3H 0.038(6) 0.069(8) 0.075(8) 0.039(7) 0.013(5) 0.017(6)
C3I 0.048(7) 0.157(16) 0.068(8) 0.050(10) 0.022(6) 0.040(9)
C3J 0.091(10) 0.061(9) 0.102(11) 0.026(8) 0.040(8) 0.053(8)
C3K 0.081(8) 0.054(8) 0.071(8) 0.018(7) 0.006(7) 0.036(7)
C3L 0.057(6) 0.045(7) 0.050(6) 0.007(6) -0.006(5) 0.017(6)
C4A 0.037(5) 0.025(5) 0.029(5) -0.003(4) -0.006(4) 0.008(4)
C4B 0.028(5) 0.047(6) 0.041(6) 0.004(5) 0.001(4) 0.010(4)
C4C 0.042(5) 0.041(6) 0.043(6) 0.000(5) 0.005(5) 0.010(5)
C4D 0.038(5) 0.080(9) 0.057(7) 0.009(7) -0.002(5) 0.034(6)
C4E 0.059(7) 0.073(9) 0.049(6) 0.024(6) 0.003(5) 0.036(6)
C4F 0.052(6) 0.057(8) 0.040(6) 0.013(5) 0.006(5) 0.020(6)
C4G 0.033(5) 0.047(7) 0.034(5) 0.004(5) -0.004(4) 0.013(5)
C4H 0.050(6) 0.048(7) 0.051(7) 0.005(6) 0.008(5) 0.013(5)
C4I 0.074(8) 0.042(7) 0.069(8) -0.023(6) -0.011(7) 0.014(6)
C4J 0.077(8) 0.085(11) 0.039(7) 0.005(7) 0.003(6) 0.020(8)
C4K 0.074(8) 0.102(12) 0.040(7) 0.015(7) 0.015(6) 0.032(8)
C4L 0.042(6) 0.073(8) 0.034(6) -0.003(6) 0.008(5) 0.012(6)
C11 0.036(5) 0.030(6) 0.033(5) 0.005(4) 0.004(4) -0.006(4)
C12 0.032(5) 0.047(7) 0.035(5) 0.015(5) 0.005(4) 0.004(5)
C13 0.038(5) 0.042(7) 0.058(7) 0.020(5) -0.002(5) 0.014(5)
O14 0.055(4) 0.037(4) 0.063(5) 0.014(4) 0.012(4) 0.019(4)
C15 0.041(6) 0.034(6) 0.069(8) 0.018(6) -0.003(6) 0.016(5)
C16 0.056(7) 0.045(7) 0.066(8) 0.012(6) 0.012(6) 0.006(6)
C17 0.077(9) 0.088(11) 0.071(9) 0.048(8) -0.010(7) 0.004(8)
C18 0.080(8) 0.041(7) 0.059(7) 0.000(6) 0.016(6) 0.010(6)
C19 0.059(7) 0.061(9) 0.107(12) 0.036(9) -0.010(8) 0.004(7)
C20 0.062(7) 0.046(8) 0.104(11) 0.035(8) 0.020(8) 0.009(6)
C21 0.038(5) 0.039(6) 0.050(6) 0.022(5) 0.009(5) 0.008(5)
C22 0.029(5) 0.039(6) 0.043(6) 0.007(5) 0.004(4) 0.003(4)
C23 0.035(5) 0.035(6) 0.049(6) 0.018(5) 0.007(4) 0.004(4)
O24 0.032(3) 0.045(4) 0.038(4) 0.015(3) 0.000(3) 0.007(3)
C25 0.022(4) 0.039(6) 0.040(6) 0.005(5) -0.009(4) 0.006(4)
C26 0.054(6) 0.045(7) 0.035(5) 0.008(5) 0.006(5) 0.000(5)
C27 0.041(5) 0.048(7) 0.046(6) 0.019(5) 0.001(5) 0.013(5)
C28 0.050(6) 0.037(6) 0.043(6) 0.015(5) 0.015(5) 0.010(5)
C29 0.042(5) 0.036(6) 0.037(5) 0.010(5) -0.007(4) 0.010(5)
C30 0.029(5) 0.027(5) 0.054(6) 0.008(5) 0.004(4) 0.000(4)
C31 0.043(5) 0.042(6) 0.038(6) 0.010(5) 0.003(5) 0.001(5)
C32 0.053(6) 0.053(7) 0.033(5) 0.006(5) 0.014(5) 0.004(5)
C33 0.083(9) 0.058(8) 0.052(7) 0.013(6) 0.016(6) 0.010(7)
O34 0.093(6) 0.060(6) 0.056(5) 0.022(5) 0.001(5) 0.022(5)
C35 0.067(7) 0.051(8) 0.065(8) 0.032(7) 0.008(7) 0.003(6)
C36 0.077(8) 0.078(10) 0.060(8) 0.038(7) 0.014(7) 0.037(7)
C37 0.060(8) 0.093(12) 0.106(12) 0.053(10) -0.020(8) 0.016(8)
C38 0.082(9) 0.081(10) 0.063(8) 0.039(8) 0.011(7) 0.034(8)
C39 0.081(10) 0.082(12) 0.117(13) 0.050(11) 0.019(10) 0.032(9)
C40 0.076(8) 0.055(8) 0.077(9) 0.041(7) 0.018(7) 0.015(7)
C41 0.042(5) 0.041(7) 0.050(6) 0.016(5) -0.007(5) 0.014(5)
C42 0.031(5) 0.062(8) 0.043(6) 0.010(6) -0.003(4) 0.012(5)
C43 0.046(6) 0.055(8) 0.072(8) 0.024(7) 0.018(6) 0.016(6)
O44 0.039(4) 0.047(5) 0.070(5) 0.010(4) -0.010(4) 0.001(4)
C45 0.047(6) 0.031(6) 0.043(6) 0.008(5) 0.006(5) 0.009(5)
C46 0.038(5) 0.030(6) 0.045(6) 0.003(5) 0.000(4) 0.012(4)
C47 0.068(7) 0.034(6) 0.043(6) 0.001(5) -0.012(5) 0.016(5)
C48 0.038(5) 0.042(6) 0.032(5) 0.006(5) 0.000(4) 0.004(5)
C49 0.040(5) 0.051(7) 0.048(6) 0.001(5) 0.008(5) 0.017(5)
C50 0.037(5) 0.037(6) 0.035(5) 0.006(5) 0.007(4) 0.005(5)
C51 0.076(8) 0.048(8) 0.107(11) 0.039(8) 0.036(8) 0.025(7)
C52 0.074(9) 0.097(12) 0.089(10) 0.053(9) 0.018(7) 0.033(8)
C53 0.080(10) 0.130(15) 0.137(14) 0.094(13) 0.017(10) 0.025(10)
C54 0.070(9) 0.115(14) 0.22(2) 0.130(15) -0.002(11) -0.002(9)
C55 0.112(11) 0.060(9) 0.045(7) 0.021(6) 0.012(7) 0.039(8)
C56 0.100(11) 0.120(15) 0.140(15) 0.076(13) 0.054(11) 0.047(11)
C57 0.088(10) 0.107(13) 0.158(15) 0.087(12) 0.071(10) 0.054(10)
Br58 0.1144(11) 0.0579(8) 0.0585(8) 0.0175(7) 0.0135(7) 0.0326(8)
C61 0.044(6) 0.047(7) 0.045(6) 0.013(5) 0.008(5) 0.011(5)
C62 0.055(6) 0.036(6) 0.056(7) 0.011(5) 0.002(5) 0.008(5)
C63 0.050(7) 0.059(8) 0.086(9) 0.022(7) 0.014(6) 0.016(6)
C64 0.043(6) 0.076(9) 0.067(8) 0.014(7) -0.004(6) 0.018(6)
C65 0.075(8) 0.047(7) 0.052(7) 0.010(6) -0.011(6) 0.025(6)
C66 0.038(6) 0.052(8) 0.103(10) 0.023(7) 0.020(6) 0.012(6)
C67 0.041(6) 0.083(10) 0.104(10) 0.051(9) 0.015(6) 0.013(6)
Br68 0.0862(8) 0.0508(8) 0.0705(8) 0.0192(7) -0.0073(7) 0.0176(7)
C100 0.106(13) 0.102(15) 0.173(19) -0.055(13) -0.066(13) 0.058(12)
Cl11 0.091(4) 0.486(16) 0.250(8) 0.218(10) 0.013(5) -0.005(6)
Cl12 0.094(3) 0.155(5) 0.223(6) 0.073(5) -0.016(3) 0.032(3)
C200 0.35(4) 0.28(4) 0.051(12) 0.058(18) -0.062(17) -0.02(3)
Cl21 0.206(9) 0.51(2) 0.49(2) 0.317(19) -0.171(12) -0.168(12)
Cl22 0.109(5) 0.71(3) 0.66(2) 0.60(2) -0.003(8) 0.019(9)
C301 0.39(4) 0.31(4) 0.21(3) 0.09(3) 0.15(3) 0.10(4)
C302 0.161(16) 0.17(2) 0.177(19) 0.113(17) 0.109(14) 0.053(15)
O303 0.207(14) 0.150(13) 0.138(12) 0.086(11) 0.003(10) 0.000(12)
C304 0.20(2) 0.123(19) 0.24(2) 0.055(19) 0.035(19) -0.030(18)
C305 0.079(9) 0.103(13) 0.104(12) 0.018(10) 0.013(9) -0.014(9)

loop_
_atom_type_symbol
_atom_type_description
_atom_type_scat_dispersion_real
_atom_type_scat_dispersion_imag
_atom_type_scat_source
C C 0.0033 0.0016 'International Tables Vol C Tables 4.2.6.8 and 6.1.1.4'
H H 0.0000 0.0000 'International Tables Vol C Tables 4.2.6.8 and 6.1.1.4'
O O 0.0106 0.0060 'International Tables Vol C Tables 4.2.6.8 and 6.1.1.4'
P P 0.1023 0.0942 'International Tables Vol C Tables 4.2.6.8 and 6.1.1.4'
Br Br -0.2901 2.4595 'International Tables Vol C Tables 4.2.6.8 and 6.1.1.4'
Au Au -2.0133 8.8022 'International Tables Vol C Tables 4.2.6.8 and 6.1.1.4'
Cl Cl 0.1484 0.1585 'International Tables Vol C Tables 4.2.6.8 and 6.1.1.4'

loop_
_geom_angle_atom_site_label_1
_geom_angle_atom_site_label_2
_geom_angle_atom_site_label_3
_geom_angle
C11 Au1 P1 174.1(3)
C21 Au2 P2 178.1(3)
C31 Au3 P3 178.3(3)
C41 Au4 P4 171.0(3)
C1 P1 C1G 104.3(4)
C1 P1 C1A 109.6(4)
C1G P1 C1A 103.5(3)
C1 P1 Au1 110.7(3)
C1G P1 Au1 117.6(2)
C1A P1 Au1 110.7(2)
C2G P2 C5 105.7(4)
C2G P2 C2A 105.6(3)
C5 P2 C2A 105.2(4)
C2G P2 Au2 114.1(2)
C5 P2 Au2 112.0(3)
C2A P2 Au2 113.5(2)
C3A P3 C4 105.1(4)
C3A P3 C3G 106.2(3)
C4 P3 C3G 104.9(4)
C3A P3 Au3 113.3(2)
C4 P3 Au3 113.9(3)
C3G P3 Au3 112.8(2)
C8 P4 C4A 105.0(4)
C8 P4 C4G 105.6(3)
C4A P4 C4G 104.8(3)
C8 P4 Au4 115.6(3)
C4A P4 Au4 112.2(2)
C4G P4 Au4 112.8(2)
C2 C1 P1 111.7(7)
C3 C2 C1 115.1(8)
C2 C3 C4 110.6(7)
C3 C4 P3 111.7(6)
C6 C5 P2 111.8(6)
C7 C6 C5 111.5(7)
C8 C7 C6 113.9(8)
C7 C8 P4 111.7(7)
C1B C1A C1F 120.0
C1B C1A P1 122.0(4)
C1F C1A P1 117.8(4)
C1A C1B C1C 120.0
C1D C1C C1B 120.0
C1C C1D C1E 120.0
C1F C1E C1D 120.0
C1E C1F C1A 120.0
C1H C1G C1L 120.0
C1H C1G P1 120.2(3)
C1L C1G P1 119.6(3)
C1G C1H C1I 120.0
C1H C1I C1J 120.0
C1K C1J C1I 120.0
C1J C1K C1L 120.0
C1K C1L C1G 120.0
C2B C2A C2F 120.0
C2B C2A P2 119.6(4)
C2F C2A P2 120.3(4)
C2C C2B C2A 120.0
C2B C2C C2D 120.0
C2E C2D C2C 120.0
C2D C2E C2F 120.0
C2E C2F C2A 120.0
C2H C2G C2L 120.0
C2H C2G P2 122.6(4)
C2L C2G P2 117.3(4)
C2G C2H C2I 120.0
C2J C2I C2H 120.0
C2K C2J C2I 120.0
C2L C2K C2J 120.0
C2K C2L C2G 120.0
C3B C3A C3F 120.0
C3B C3A P3 122.6(4)
C3F C3A P3 117.4(4)
C3A C3B C3C 120.0
C3D C3C C3B 120.0
C3C C3D C3E 120.0
C3F C3E C3D 120.0
C3E C3F C3A 120.0
C3H C3G C3L 120.0
C3H C3G P3 118.9(4)
C3L C3G P3 121.1(4)
C3I C3H C3G 120.0
C3H C3I C3J 120.0
C3K C3J C3I 120.0
C3J C3K C3L 120.0
C3K C3L C3G 120.0
C4B C4A C4F 120.0
C4B C4A P4 119.0(3)
C4F C4A P4 121.0(3)
C4A C4B C4C 120.0
C4D C4C C4B 120.0
C4C C4D C4E 120.0
C4F C4E C4D 120.0
C4E C4F C4A 120.0
C4H C4G C4L 120.0
C4H C4G P4 118.6(4)
C4L C4G P4 121.2(4)
C4G C4H C4I 120.0
C4H C4I C4J 120.0
C4K C4J C4I 120.0
C4L C4K C4J 120.0
C4K C4L C4G 120.0
C12 C11 Au1 169.8(8)
C11 C12 C13 172.8(9)
O14 C13 C12 112.1(7)
C15 O14 C13 117.4(8)
C16 C15 O14 124.9(10)
C16 C15 C17 121.9(11)
O14 C15 C17 113.2(11)
C15 C16 C18 117.4(11)
C19 C17 C15 119.4(13)
C20 C18 C16 122.3(11)
C17 C19 C20 123.0(13)
C18 C20 C19 115.9(11)
C18 C20 C51 121.3(13)
C19 C20 C51 122.6(12)
C22 C21 Au2 175.8(9)
C21 C22 C23 174.7(11)
O24 C23 C22 113.9(7)
C25 O24 C23 118.3(7)
O24 C25 C27 124.7(8)
O24 C25 C26 116.5(8)
C27 C25 C26 118.8(9)
C28 C26 C25 120.6(9)
C25 C27 C29 119.3(9)
C26 C28 C30 122.5(9)
C30 C29 C27 122.6(9)
C28 C30 C29 116.2(8)
C28 C30 C61 124.8(8)
C29 C30 C61 119.1(9)
C32 C31 Au3 176.5(9)
C31 C32 C33 177.7(12)
C32 C33 O34 113.0(9)
C35 O34 C33 117.2(9)
O34 C35 C37 118.3(12)
O34 C35 C36 124.1(11)
C37 C35 C36 117.3(13)
C35 C36 C38 119.5(11)
C35 C37 C39 120.7(13)
C40 C38 C36 123.4(12)
C40 C39 C37 121.9(13)
C39 C40 C38 117.1(14)
C39 C40 C51 119.1(13)
C38 C40 C51 123.6(13)
C42 C41 Au4 167.2(9)
C41 C42 C43 176.0(11)
O44 C43 C42 112.4(8)
C45 O44 C43 115.6(8)
C46 C45 C47 120.8(9)
C46 C45 O44 125.9(9)
C47 C45 O44 113.3(9)
C45 C46 C48 118.2(9)
C45 C47 C49 119.8(10)
C50 C48 C46 122.5(9)
C47 C49 C50 120.6(9)
C48 C50 C49 117.9(8)
C48 C50 C61 121.8(9)
C49 C50 C61 120.1(9)
C52 C51 C20 112.6(10)
C52 C51 C40 115.2(11)
C20 C51 C40 114.1(10)
C57 C52 C53 118.8(13)
C57 C52 C51 120.5(12)
C53 C52 C51 120.4(12)
C52 C53 C54 121.2(13)
C55 C54 C53 115.2(14)
C56 C55 C54 124.0(13)
C56 C55 Br58 120.3(11)
C54 C55 Br58 115.4(11)
C55 C56 C57 118.0(13)
C52 C57 C56 122.1(13)
C62 C61 C30 115.6(8)
C62 C61 C50 112.5(8)
C30 C61 C50 111.2(8)
C63 C62 C67 116.5(10)
C63 C62 C61 122.1(10)
C67 C62 C61 121.3(10)
C62 C63 C64 120.8(11)
C65 C64 C63 119.2(11)
C64 C65 C66 125.0(11)
C64 C65 Br68 117.6(10)
C66 C65 Br68 117.4(8)
C65 C66 C67 115.5(10)
C62 C67 C66 122.8(10)
Cl11 C100 Cl12 116.2(10)
Cl22 C200 Cl21 120.0(14)
O303 C302 C301 121.1(15)
C302 O303 C304 125.0(15)
O303 C304 C305 109.7(14)
Cl32 C300 Cl31 107.2(14)
Cl42 C400 Cl41 88.8(10)
C400 Cl41 Cl42 45.7(7)
C400 Cl42 Cl41 45.5(7)

loop_
_geom_bond_atom_site_label_1
_geom_bond_atom_site_label_2
_geom_bond_distance
Au1 C11 2.021(10)
Au1 P1 2.279(2)
Au2 C21 2.020(10)
Au2 P2 2.270(2)
Au3 C31 2.007(10)
Au3 P3 2.271(2)
Au4 C41 1.986(10)
Au4 P4 2.270(2)
P1 C1 1.807(9)
P1 C1G 1.819(5)
P1 C1A 1.823(5)
P2 C2G 1.807(5)
P2 C5 1.811(8)
P2 C2A 1.816(5)
P3 C3A 1.808(5)
P3 C4 1.820(8)
P3 C3G 1.833(5)
P4 C8 1.810(9)
P4 C4A 1.814(5)
P4 C4G 1.825(5)
C1 C2 1.549(11)
C2 C3 1.512(12)
C3 C4 1.543(12)
C5 C6 1.542(12)
C6 C7 1.524(12)
C7 C8 1.519(11)
C1A C1B 1.3900
C1A C1F 1.3900
C1B C1C 1.3900
C1C C1D 1.3900
C1D C1E 1.3900
C1E C1F 1.3900
C1G C1H 1.3900
C1G C1L 1.3900
C1H C1I 1.3900
C1I C1J 1.3900
C1J C1K 1.3900
C1K C1L 1.3900
C2A C2B 1.3900
C2A C2F 1.3900
C2B C2C 1.3900
C2C C2D 1.3900
C2D C2E 1.3900
C2E C2F 1.3900
C2G C2H 1.3900
C2G C2L 1.3900
C2H C2I 1.3900
C2I C2J 1.3900
C2J C2K 1.3900
C2K C2L 1.3900
C3A C3B 1.3900
C3A C3F 1.3900
C3B C3C 1.3900
C3C C3D 1.3900
C3D C3E 1.3900
C3E C3F 1.3900
C3G C3H 1.3900
C3G C3L 1.3900
C3H C3I 1.3900
C3I C3J 1.3900
C3J C3K 1.3900
C3K C3L 1.3900
C4A C4B 1.3900
C4A C4F 1.3900
C4B C4C 1.3900
C4C C4D 1.3900
C4D C4E 1.3900
C4E C4F 1.3900
C4G C4H 1.3900
C4G C4L 1.3900
C4H C4I 1.3900
C4I C4J 1.3900
C4J C4K 1.3900
C4K C4L 1.3900
C11 C12 1.176(12)
C12 C13 1.461(13)
C13 O14 1.432(11)
O14 C15 1.380(12)
C15 C16 1.341(15)
C15 C17 1.375(15)
C16 C18 1.436(14)
C17 C19 1.352(16)
C18 C20 1.371(15)
C19 C20 1.394(18)
C20 C51 1.504(16)
C21 C22 1.179(12)
C22 C23 1.450(12)
C23 O24 1.436(10)
O24 C25 1.360(10)
C25 C27 1.385(12)
C25 C26 1.399(12)
C26 C28 1.373(13)
C27 C29 1.406(13)
C28 C30 1.391(13)
C29 C30 1.394(12)
C30 C61 1.511(13)
C31 C32 1.205(13)
C32 C33 1.434(14)
C33 O34 1.452(14)
O34 C35 1.357(14)
C35 C37 1.395(17)
C35 C36 1.406(16)
C36 C38 1.424(17)
C37 C39 1.437(19)
C38 C40 1.368(16)
C39 C40 1.363(18)
C40 C51 1.497(17)
C41 C42 1.192(13)
C42 C43 1.483(15)
C43 O44 1.436(12)
O44 C45 1.380(11)
C45 C46 1.372(13)
C45 C47 1.383(13)
C46 C48 1.416(12)
C47 C49 1.387(13)
C48 C50 1.356(13)
C49 C50 1.410(13)
C50 C61 1.516(13)
C51 C52 1.491(16)
C52 C57 1.367(17)
C52 C53 1.381(18)
C53 C54 1.467(18)
C54 C55 1.395(17)
C55 C56 1.354(18)
C55 Br58 1.889(12)
C56 C57 1.412(18)
C61 C62 1.477(14)
C62 C63 1.397(14)
C62 C67 1.397(14)
C63 C64 1.442(16)
C64 C65 1.335(14)
C65 C66 1.352(15)
C65 Br68 1.882(11)
C66 C67 1.470(15)
C100 Cl11 1.635(14)
C100 Cl12 1.738(13)
C200 Cl22 1.696(17)
C200 Cl21 1.750(16)
C301 C302 1.489(16)
C302 O303 1.334(13)
O303 C304 1.410(14)
C304 C305 1.522(15)
C300 Cl32 1.548(19)
C300 Cl31 1.636(19)
C400 Cl42 1.720(18)
C400 Cl41 1.715(18)
Cl41 Cl42 2.403(14)
